data_4501732
loop_
_publ_author_name
'Nishizawa, Natsuko'
'Furukawa, Daisuke'
'Kobatake, Seiya'
'Matsumoto, Akikazu'

_publ_section_title
;
 Crystal Phase Transition and Solid-State Photoisomerization of Benzyl
 (Z,Z)-Muconate Polymorphs Studied by Direct Observation of Crystal
 Structure Change
;
_journal_issue 7
_journal_name_full 'Crystal Growth &amp; Design'
_journal_page_first 3203
_journal_paper_doi 10.1021/cg100341g
_journal_volume 10
_journal_year 2010
_chemical_formula_moiety 'C20 H18 O4'
_chemical_formula_sum 'C20 H18 O4'
_chemical_formula_weight 322.34
_chemical_name_systematic
; 
 Dibenzyl (Z,Z)-muconate (beta)  
;
_space_group_IT_number 14
_symmetry_cell_setting monoclinic
_symmetry_space_group_name_Hall '-P 2ybc'
_symmetry_space_group_name_H-M 'P 1 21/c 1'
_atom_sites_solution_hydrogens geom
_atom_sites_solution_primary direct
_atom_sites_solution_secondary difmap
_audit_creation_method SHELXL-97
_cell_angle_alpha 90.00
_cell_angle_beta 96.945(11)
_cell_angle_gamma 90.00
_cell_formula_units_Z 2
_cell_length_a 8.5739(14)
_cell_length_b 10.468(3)
_cell_length_c 9.359(2)
_cell_measurement_reflns_used 2438
_cell_measurement_temperature 296(2)
_cell_measurement_theta_max 27.1
_cell_measurement_theta_min 3.1
_cell_volume 833.8(3)
_computing_cell_refinement PROCESS-AUTO
_computing_data_collection PROCESS-AUTO
_computing_data_reduction CrystalStructure
_computing_publication_material 'CrystalStructure 3.8'
_computing_structure_refinement 'SHELXL-97 (Sheldrick, 1997)'
_computing_structure_solution SIR92
_diffrn_ambient_temperature 296(2)
_diffrn_detector_area_resol_mean 10.00
_diffrn_measured_fraction_theta_full 0.994
_diffrn_measured_fraction_theta_max 0.994
_diffrn_measurement_device_type 'Rigaku RAXIS-RAPID'
_diffrn_measurement_method \w
_diffrn_radiation_monochromator graphite
_diffrn_radiation_source 'fine-focus sealed tube'
_diffrn_radiation_type MoK\a
_diffrn_radiation_wavelength 0.71075
_diffrn_reflns_av_R_equivalents 0.0606
_diffrn_reflns_av_sigmaI/netI 0.0623
_diffrn_reflns_limit_h_max 11
_diffrn_reflns_limit_h_min -10
_diffrn_reflns_limit_k_max 13
_diffrn_reflns_limit_k_min -11
_diffrn_reflns_limit_l_max 12
_diffrn_reflns_limit_l_min -12
_diffrn_reflns_number 7791
_diffrn_reflns_theta_full 27.39
_diffrn_reflns_theta_max 27.39
_diffrn_reflns_theta_min 3.08
_exptl_absorpt_coefficient_mu 0.089
_exptl_absorpt_correction_T_max 0.9912
_exptl_absorpt_correction_T_min 0.9824
_exptl_absorpt_correction_type multi-scan
_exptl_absorpt_process_details
;
  Higashi, T. (1995). Program for Absorption Correction.
  Rigaku Corporation, Tokyo, Japan.
;
_exptl_crystal_colour colorless
_exptl_crystal_density_diffrn 1.284
_exptl_crystal_density_method 'not measured'
_exptl_crystal_description platelet
_exptl_crystal_F_000 340
_exptl_crystal_size_max 0.20
_exptl_crystal_size_mid 0.20
_exptl_crystal_size_min 0.10
_refine_diff_density_max 0.255
_refine_diff_density_min -0.288
_refine_diff_density_rms 0.092
_refine_ls_extinction_method none
_refine_ls_goodness_of_fit_ref 0.897
_refine_ls_hydrogen_treatment constr
_refine_ls_matrix_type full
_refine_ls_number_parameters 110
_refine_ls_number_reflns 1882
_refine_ls_number_restraints 0
_refine_ls_restrained_S_all 0.897
_refine_ls_R_factor_all 0.1115
_refine_ls_R_factor_gt 0.0497
_refine_ls_shift/su_max 0.000
_refine_ls_shift/su_mean 0.000
_refine_ls_structure_factor_coef Fsqd
_refine_ls_weighting_details 'calc w=1/[\s^2^(Fo^2^)+(0.0606P)^2^+0.0000P] where P=(Fo^2^+2Fc^2^)/3'
_refine_ls_weighting_scheme calc
_refine_ls_wR_factor_gt 0.0987
_refine_ls_wR_factor_ref 0.1143
_reflns_number_gt 1030
_reflns_number_total 1882
_reflns_threshold_expression >2sigma(I)
_cod_data_source_file cg100341g_si_004.cif
_cod_data_source_block ZZ-Bn_beta23
_cod_database_code 4501732

loop_
_symmetry_equiv_pos_as_xyz
'x, y, z'
'-x, y+1/2, -z+1/2'
'-x, -y, -z'
'x, -y-1/2, z-1/2'

loop_
_atom_site_label
_atom_site_type_symbol
_atom_site_fract_x
_atom_site_fract_y
_atom_site_fract_z
_atom_site_U_iso_or_equiv
_atom_site_adp_type
_atom_site_occupancy
_atom_site_symmetry_multiplicity
_atom_site_calc_flag
_atom_site_refinement_flags
O1 O 0.65182(17) 1.14316(13) 0.79239(14) 0.0772(5) Uani 1 1 d .
O2 O 0.66418(13) 0.99140(11) 0.62646(12) 0.0513(4) Uani 1 1 d .
C1 C 0.4910(2) 0.94607(16) 0.9517(2) 0.0512(5) Uani 1 1 d .
H1 H 0.4394 0.8752 0.9833 0.061 Uiso 1 1 calc R
C2 C 0.5399(2) 0.93649(16) 0.82308(19) 0.0493(5) Uani 1 1 d .
H2 H 0.5197 0.8599 0.7739 0.059 Uiso 1 1 calc R
C3 C 0.62303(19) 1.03574(16) 0.75126(19) 0.0470(5) Uani 1 1 d .
C4 C 0.7456(2) 1.07907(16) 0.5434(2) 0.0558(5) Uani 1 1 d .
H4A H 0.8383 1.1115 0.6020 0.067 Uiso 1 1 calc R
H4B H 0.6779 1.1509 0.5137 0.067 Uiso 1 1 calc R
C5 C 0.79290(17) 1.01328(15) 0.41375(18) 0.0439(4) Uani 1 1 d .
C6 C 0.7671(2) 0.88485(16) 0.38498(19) 0.0510(5) Uani 1 1 d .
H6 H 0.7188 0.8347 0.4488 0.061 Uiso 1 1 calc R
C7 C 0.8127(2) 0.83077(19) 0.2621(2) 0.0612(5) Uani 1 1 d .
H7 H 0.7955 0.7443 0.2439 0.073 Uiso 1 1 calc R
C8 C 0.8829(2) 0.9035(2) 0.1671(2) 0.0676(6) Uani 1 1 d .
H8 H 0.9125 0.8669 0.0840 0.081 Uiso 1 1 calc R
C9 C 0.9097(2) 1.0308(2) 0.1949(2) 0.0717(6) Uani 1 1 d .
H9 H 0.9583 1.0802 0.1306 0.086 Uiso 1 1 calc R
C10 C 0.8654(2) 1.08586(18) 0.3171(2) 0.0571(5) Uani 1 1 d .
H10 H 0.8841 1.1722 0.3349 0.068 Uiso 1 1 calc R

loop_
_atom_site_aniso_label
_atom_site_aniso_U_11
_atom_site_aniso_U_22
_atom_site_aniso_U_33
_atom_site_aniso_U_23
_atom_site_aniso_U_13
_atom_site_aniso_U_12
O1 0.1161(12) 0.0526(8) 0.0711(10) -0.0172(7) 0.0450(9) -0.0227(8)
O2 0.0684(8) 0.0437(7) 0.0449(8) -0.0040(5) 0.0198(6) -0.0055(5)
C1 0.0610(11) 0.0438(10) 0.0509(12) -0.0008(8) 0.0150(9) -0.0057(8)
C2 0.0584(11) 0.0418(10) 0.0490(12) -0.0057(8) 0.0120(8) -0.0041(8)
C3 0.0538(10) 0.0421(11) 0.0460(11) -0.0055(8) 0.0097(8) 0.0013(8)
C4 0.0743(12) 0.0448(10) 0.0508(12) 0.0020(8) 0.0184(10) -0.0058(9)
C5 0.0458(9) 0.0438(10) 0.0423(10) 0.0032(8) 0.0068(8) -0.0004(7)
C6 0.0610(11) 0.0473(10) 0.0471(11) 0.0024(8) 0.0166(9) -0.0031(8)
C7 0.0695(12) 0.0567(12) 0.0605(13) -0.0093(9) 0.0199(10) -0.0027(9)
C8 0.0733(13) 0.0765(15) 0.0576(13) -0.0089(11) 0.0270(11) 0.0006(11)
C9 0.0796(14) 0.0803(16) 0.0613(15) 0.0126(11) 0.0334(11) -0.0072(11)
C10 0.0640(11) 0.0505(11) 0.0592(13) 0.0044(9) 0.0176(10) -0.0056(8)

loop_
_atom_type_symbol
_atom_type_description
_atom_type_scat_dispersion_real
_atom_type_scat_dispersion_imag
_atom_type_scat_source
C C 0.0033 0.0016 'International Tables Vol C Tables 4.2.6.8 and 6.1.1.4'
H H 0.0000 0.0000 'International Tables Vol C Tables 4.2.6.8 and 6.1.1.4'
O O 0.0106 0.0060 'International Tables Vol C Tables 4.2.6.8 and 6.1.1.4'

loop_
_geom_angle_atom_site_label_1
_geom_angle_atom_site_label_2
_geom_angle_atom_site_label_3
_geom_angle
_geom_angle_site_symmetry_3
C3 O2 C4 116.46(13) .
C2 C1 C1 127.3(2) 3_677
C1 C2 C3 125.92(16) .
O1 C3 O2 122.37(16) .
O1 C3 C2 127.34(16) .
O2 C3 C2 110.29(14) .
O2 C4 C5 110.02(13) .
C6 C5 C10 118.67(17) .
C6 C5 C4 123.62(15) .
C10 C5 C4 117.71(15) .
C7 C6 C5 120.40(17) .
C8 C7 C6 120.39(19) .
C7 C8 C9 119.70(19) .
C8 C9 C10 120.54(18) .
C9 C10 C5 120.29(18) .

loop_
_geom_bond_atom_site_label_1
_geom_bond_atom_site_label_2
_geom_bond_distance
_geom_bond_site_symmetry_2
O1 C3 1.2044(19) .
O2 C3 1.343(2) .
O2 C4 1.437(2) .
C1 C2 1.326(2) .
C1 C1 1.443(3) 3_677
C2 C3 1.468(2) .
C4 C5 1.493(2) .
C5 C6 1.384(2) .
C5 C10 1.385(2) .
C6 C7 1.380(3) .
C7 C8 1.364(3) .
C8 C9 1.372(3) .
C9 C10 1.375(3) .

loop_
_geom_torsion_atom_site_label_1
_geom_torsion_atom_site_label_2
_geom_torsion_atom_site_label_3
_geom_torsion_atom_site_label_4
_geom_torsion
_geom_torsion_site_symmetry_1
C1 C1 C2 C3 -0.3(4) 3_677
C4 O2 C3 O1 0.2(2) .
C4 O2 C3 C2 179.45(13) .
C1 C2 C3 O1 -4.8(3) .
C1 C2 C3 O2 175.96(17) .
C3 O2 C4 C5 176.08(13) .
O2 C4 C5 C6 -3.0(2) .
O2 C4 C5 C10 176.51(15) .
C10 C5 C6 C7 -0.1(3) .
C4 C5 C6 C7 179.37(17) .
C5 C6 C7 C8 -0.4(3) .
C6 C7 C8 C9 0.7(3) .
C7 C8 C9 C10 -0.5(3) .
C8 C9 C10 C5 0.0(3) .
C6 C5 C10 C9 0.3(3) .
C4 C5 C10 C9 -179.21(18) .
